data_4316094
loop_
_publ_author_name
'Daniel Rios'
'Slavi C. Sevov'

_publ_section_title
;
 The Elusivecloso-Ge102-Zintl Ion: Finally "Captured" as a Ligand in the
 Complex [Ge10Mn(CO)4]3-
;
_journal_name_full 'Inorganic Chemistry'
_journal_page_first 6396
_journal_page_last 6398
_journal_paper_doi 10.1021/ic100877u
_journal_volume 49
_journal_year 2010
_chemical_formula_moiety '3(C18 H36 K N2 O6), C7 H8, C4 Ge10 Mn O4'
_chemical_formula_sum 'C65 H116 Ge10 K3 Mn N6 O22'
_chemical_formula_weight 2231.78
_chemical_name_common '[k-crypt]3[Ge10Mn(CO)4].tol'
_chemical_name_systematic
; 
 ? 
;
_space_group_IT_number 14
_symmetry_cell_setting monoclinic
_symmetry_space_group_name_Hall '-P 2yn'
_symmetry_space_group_name_H-M 'P 1 21/n 1'
_atom_sites_solution_hydrogens geom
_atom_sites_solution_primary direct
_atom_sites_solution_secondary difmap
_audit_creation_method SHELXL-97
_cell_angle_alpha 90.00
_cell_angle_beta 92.818(2)
_cell_angle_gamma 90.00
_cell_formula_units_Z 4
_cell_length_a 15.3123(6)
_cell_length_b 20.9401(8)
_cell_length_c 28.0514(11)
_cell_measurement_temperature 100(2)
_cell_volume 8983.6(6)
_computing_structure_refinement 'SHELXL-97 (Sheldrick, 2008)'
_computing_structure_solution 'SHELXS-97 (Sheldrick, 2008)'
_diffrn_ambient_temperature 100(2)
_diffrn_measured_fraction_theta_full 0.992
_diffrn_measured_fraction_theta_max 0.992
_diffrn_radiation_monochromator graphite
_diffrn_radiation_source 'fine-focus sealed tube'
_diffrn_radiation_type MoK\a
_diffrn_radiation_wavelength 0.71073
_diffrn_reflns_av_R_equivalents 0.0451
_diffrn_reflns_av_sigmaI/netI 0.0465
_diffrn_reflns_limit_h_max 16
_diffrn_reflns_limit_h_min -19
_diffrn_reflns_limit_k_max 24
_diffrn_reflns_limit_k_min -26
_diffrn_reflns_limit_l_max 35
_diffrn_reflns_limit_l_min -35
_diffrn_reflns_number 72873
_diffrn_reflns_theta_full 26.57
_diffrn_reflns_theta_max 26.57
_diffrn_reflns_theta_min 1.21
_exptl_absorpt_coefficient_mu 3.634
_exptl_absorpt_correction_T_max 0.2794
_exptl_absorpt_correction_T_min 0.1687
_exptl_absorpt_correction_type empirical
_exptl_absorpt_process_details sadabs
_exptl_crystal_colour 'dark red'
_exptl_crystal_density_diffrn 1.650
_exptl_crystal_density_method 'not measured'
_exptl_crystal_description block
_exptl_crystal_F_000 4504
_exptl_crystal_size_max 0.60
_exptl_crystal_size_mid 0.50
_exptl_crystal_size_min 0.35
_refine_diff_density_max 1.156
_refine_diff_density_min -0.606
_refine_diff_density_rms 0.109
_refine_ls_extinction_method none
_refine_ls_goodness_of_fit_ref 1.026
_refine_ls_hydrogen_treatment constr
_refine_ls_matrix_type full
_refine_ls_number_parameters 965
_refine_ls_number_reflns 18611
_refine_ls_number_restraints 0
_refine_ls_restrained_S_all 1.026
_refine_ls_R_factor_all 0.0656
_refine_ls_R_factor_gt 0.0412
_refine_ls_shift/su_max 0.002
_refine_ls_shift/su_mean 0.000
_refine_ls_structure_factor_coef Fsqd
_refine_ls_weighting_details 'calc w=1/[\s^2^(Fo^2^)+(0.0458P)^2^+19.5234P] where P=(Fo^2^+2Fc^2^)/3'
_refine_ls_weighting_scheme calc
_refine_ls_wR_factor_gt 0.0951
_refine_ls_wR_factor_ref 0.1053
_reflns_number_gt 14030
_reflns_number_total 18611
_reflns_threshold_expression >2sigma(I)
_cod_data_source_file ic100877u_si_002.cif
_cod_data_source_block dr20
_cod_depositor_comments
;
The following automatic conversions were performed:

'_symmetry_cell_setting' value 'Monoclinic' changed to 'monoclinic'
according to the built-in table from CIF Core dictionary named
'cif_core.dic' version 2.4.1 from 2010-06-29.

Automatic conversion script
Id: cif_fix_values 1646 2011-03-28 12:23:43Z adriana 
;
_cod_database_code 4316094

loop_
_symmetry_equiv_pos_as_xyz
'x, y, z'
'-x+1/2, y+1/2, -z+1/2'
'-x, -y, -z'
'x-1/2, -y-1/2, z-1/2'

loop_
_atom_site_label
_atom_site_type_symbol
_atom_site_fract_x
_atom_site_fract_y
_atom_site_fract_z
_atom_site_U_iso_or_equiv
_atom_site_adp_type
_atom_site_occupancy
_atom_site_symmetry_multiplicity
_atom_site_calc_flag
_atom_site_refinement_flags
_atom_site_disorder_assembly
_atom_site_disorder_group
Mn1 Mn 0.77110(4) 0.74545(3) 0.04035(2) 0.02474(15) Uani 1 1 d . . .
Ge1 Ge 0.84290(3) 0.81953(2) 0.186112(16) 0.02202(10) Uani 1 1 d . . .
Ge2 Ge 0.98292(3) 0.84158(2) 0.126158(16) 0.02455(11) Uani 1 1 d . . .
Ge3 Ge 0.86415(3) 0.75618(2) 0.108337(15) 0.02246(10) Uani 1 1 d . . .
Ge4 Ge 1.03506(3) 0.67913(2) 0.210442(17) 0.02637(11) Uani 1 1 d . . .
Ge5 Ge 1.01651(3) 0.70682(2) 0.122267(16) 0.02459(11) Uani 1 1 d . . .
Ge6 Ge 0.91682(3) 0.75607(2) 0.254228(15) 0.02500(11) Uani 1 1 d . . .
Ge7 Ge 0.99139(3) 0.86338(2) 0.215298(16) 0.02640(11) Uani 1 1 d . . .
Ge8 Ge 0.87362(3) 0.68578(2) 0.183254(16) 0.02409(11) Uani 1 1 d . . .
Ge9 Ge 1.08284(3) 0.77657(3) 0.260476(17) 0.03184(12) Uani 1 1 d . . .
Ge10 Ge 1.11064(3) 0.78543(2) 0.171075(16) 0.02711(11) Uani 1 1 d . . .
K1 K 0.53218(5) 0.83896(4) 0.33142(3) 0.02024(19) Uani 1 1 d . . .
K2 K 0.69363(5) 0.08002(4) 0.03843(3) 0.01816(18) Uani 1 1 d . . .
K3 K 0.45081(6) 0.52868(4) 0.12765(3) 0.0229(2) Uani 1 1 d . . .
N1 N 0.4986(2) 0.83199(18) 0.22485(12) 0.0261(8) Uani 1 1 d . . .
N2 N 0.5694(2) 0.84729(19) 0.43801(13) 0.0294(9) Uani 1 1 d . . .
N3 N 0.7238(2) 0.01284(17) 0.12910(12) 0.0236(8) Uani 1 1 d . . .
N4 N 0.6616(2) 0.15138(17) -0.05091(11) 0.0223(8) Uani 1 1 d . . .
N5 N 0.2623(3) 0.5581(2) 0.10037(15) 0.0378(10) Uani 1 1 d . . .
N6 N 0.6359(3) 0.4985(2) 0.15539(16) 0.0417(11) Uani 1 1 d . . .
O1 O 0.5692(2) 0.95851(14) 0.37664(11) 0.0314(7) Uani 1 1 d . . .
O2 O 0.4080(2) 0.79443(17) 0.38934(11) 0.0343(8) Uani 1 1 d . . .
O3 O 0.66435(19) 0.76303(15) 0.37651(10) 0.0275(7) Uani 1 1 d . . .
O4 O 0.51048(19) 0.95270(14) 0.27920(10) 0.0273(7) Uani 1 1 d . . .
O5 O 0.64477(19) 0.77004(15) 0.27623(10) 0.0276(7) Uani 1 1 d . . .
O6 O 0.38796(19) 0.76748(15) 0.29050(11) 0.0290(7) Uani 1 1 d . . .
O7 O 0.86607(19) 0.06315(15) 0.07511(11) 0.0296(7) Uani 1 1 d . . .
O8 O 0.6298(2) -0.04670(14) 0.04552(10) 0.0263(7) Uani 1 1 d . . .
O9 O 0.61914(18) 0.12995(13) 0.12098(10) 0.0219(6) Uani 1 1 d . . .
O10 O 0.83098(18) 0.15160(15) 0.00223(10) 0.0273(7) Uani 1 1 d . . .
O11 O 0.63826(19) 0.01444(14) -0.04251(10) 0.0264(7) Uani 1 1 d . . .
O12 O 0.56302(19) 0.17680(14) 0.03201(10) 0.0251(7) Uani 1 1 d . . .
O13 O 0.3320(2) 0.42877(16) 0.10109(12) 0.0386(8) Uani 1 1 d . . .
O14 O 0.5239(2) 0.57371(17) 0.21685(13) 0.0420(9) Uani 1 1 d . . .
O15 O 0.5023(2) 0.40422(15) 0.14184(12) 0.0367(8) Uani 1 1 d . . .
O16 O 0.3426(2) 0.57910(17) 0.19713(13) 0.0398(8) Uani 1 1 d . . .
O17 O 0.4108(2) 0.60550(16) 0.04571(11) 0.0374(8) Uani 1 1 d . . .
O18 O 0.5805(2) 0.55623(18) 0.06295(13) 0.0450(9) Uani 1 1 d . . .
O20 O 0.8611(2) 0.85695(18) 0.00131(13) 0.0419(9) Uani 1 1 d . . .
O21 O 0.8387(2) 0.61508(17) 0.02621(14) 0.0470(10) Uani 1 1 d . . .
O22 O 0.6182(2) 0.74969(18) 0.09985(13) 0.0451(9) Uani 1 1 d . . .
O23 O 0.6607(2) 0.7475(2) -0.04808(13) 0.0611(13) Uani 1 1 d . . .
C1 C 0.6317(3) 0.7976(2) 0.45362(16) 0.0340(11) Uani 1 1 d . . .
H1A H 0.5996 0.7571 0.4577 0.041 Uiso 1 1 calc R . .
H1B H 0.6587 0.8097 0.4851 0.041 Uiso 1 1 calc R . .
C2 C 0.5355(3) 1.0119(2) 0.35098(18) 0.0382(12) Uani 1 1 d . . .
H2A H 0.5619 1.0516 0.3643 0.046 Uiso 1 1 calc R . .
H2B H 0.4714 1.0144 0.3538 0.046 Uiso 1 1 calc R . .
C3 C 0.5808(3) 0.8120(2) 0.20439(16) 0.0335(11) Uani 1 1 d . . .
H3A H 0.6230 0.8478 0.2070 0.040 Uiso 1 1 calc R . .
H3B H 0.5695 0.8026 0.1700 0.040 Uiso 1 1 calc R . .
C4 C 0.5585(3) 0.9647(2) 0.42601(17) 0.0384(12) Uani 1 1 d . . .
H4A H 0.4955 0.9648 0.4324 0.046 Uiso 1 1 calc R . .
H4B H 0.5843 1.0055 0.4376 0.046 Uiso 1 1 calc R . .
C5 C 0.4288(3) 0.7870(2) 0.21184(16) 0.0320(11) Uani 1 1 d . . .
H5A H 0.4535 0.7434 0.2114 0.038 Uiso 1 1 calc R . .
H5B H 0.4053 0.7970 0.1792 0.038 Uiso 1 1 calc R . .
C6 C 0.4752(3) 0.8958(2) 0.20754(16) 0.0339(11) Uani 1 1 d . . .
H6A H 0.4125 0.9033 0.2127 0.041 Uiso 1 1 calc R . .
H6B H 0.4829 0.8974 0.1727 0.041 Uiso 1 1 calc R . .
C7 C 0.3556(3) 0.7440(3) 0.36986(18) 0.0407(13) Uani 1 1 d . . .
H7A H 0.3075 0.7347 0.3912 0.049 Uiso 1 1 calc R . .
H7B H 0.3914 0.7049 0.3672 0.049 Uiso 1 1 calc R . .
C8 C 0.6212(3) 0.7545(2) 0.22817(15) 0.0306(10) Uani 1 1 d . . .
H8A H 0.5790 0.7186 0.2270 0.037 Uiso 1 1 calc R . .
H8B H 0.6737 0.7412 0.2114 0.037 Uiso 1 1 calc R . .
C9 C 0.6032(3) 0.9097(2) 0.45160(17) 0.0379(12) Uani 1 1 d . . .
H9A H 0.6663 0.9111 0.4454 0.046 Uiso 1 1 calc R . .
H9B H 0.5975 0.9153 0.4864 0.046 Uiso 1 1 calc R . .
C10 C 0.5272(3) 0.9486(2) 0.23088(16) 0.0324(11) Uani 1 1 d . . .
H10A H 0.5903 0.9407 0.2274 0.039 Uiso 1 1 calc R . .
H10B H 0.5119 0.9896 0.2150 0.039 Uiso 1 1 calc R . .
C11 C 0.4851(3) 0.8364(3) 0.45872(16) 0.0373(12) Uani 1 1 d . . .
H11A H 0.4494 0.8756 0.4547 0.045 Uiso 1 1 calc R . .
H11B H 0.4951 0.8290 0.4934 0.045 Uiso 1 1 calc R . .
C12 C 0.3557(3) 0.7885(2) 0.24512(17) 0.0330(11) Uani 1 1 d . . .
H12A H 0.3325 0.8324 0.2474 0.040 Uiso 1 1 calc R . .
H12B H 0.3077 0.7602 0.2331 0.040 Uiso 1 1 calc R . .
C13 C 0.5556(3) 1.0056(2) 0.30060(17) 0.0339(11) Uani 1 1 d . . .
H13A H 0.5384 1.0452 0.2833 0.041 Uiso 1 1 calc R . .
H13B H 0.6194 0.9997 0.2981 0.041 Uiso 1 1 calc R . .
C14 C 0.6862(3) 0.7192(2) 0.30066(17) 0.0311(11) Uani 1 1 d . . .
H14A H 0.7305 0.6999 0.2805 0.037 Uiso 1 1 calc R . .
H14B H 0.6427 0.6860 0.3077 0.037 Uiso 1 1 calc R . .
C15 C 0.3191(3) 0.7624(3) 0.32246(18) 0.0394(12) Uani 1 1 d . . .
H15A H 0.2763 0.7300 0.3106 0.047 Uiso 1 1 calc R . .
H15B H 0.2885 0.8039 0.3245 0.047 Uiso 1 1 calc R . .
C16 C 0.7290(3) 0.7430(2) 0.34580(16) 0.0312(11) Uani 1 1 d . . .
H16A H 0.7646 0.7086 0.3612 0.037 Uiso 1 1 calc R . .
H16B H 0.7681 0.7791 0.3390 0.037 Uiso 1 1 calc R . .
C17 C 0.4341(3) 0.7814(3) 0.43767(17) 0.0386(12) Uani 1 1 d . . .
H17A H 0.4705 0.7423 0.4394 0.046 Uiso 1 1 calc R . .
H17B H 0.3817 0.7738 0.4562 0.046 Uiso 1 1 calc R . .
C18 C 0.7022(3) 0.7868(3) 0.41993(16) 0.0340(11) Uani 1 1 d . . .
H18A H 0.7330 0.8274 0.4142 0.041 Uiso 1 1 calc R . .
H18B H 0.7451 0.7558 0.4337 0.041 Uiso 1 1 calc R . .
C19 C 0.9148(3) 0.1240(3) 0.01032(17) 0.0357(12) Uani 1 1 d . . .
H19A H 0.9604 0.1540 0.0003 0.043 Uiso 1 1 calc R . .
H19B H 0.9192 0.0843 -0.0085 0.043 Uiso 1 1 calc R . .
C20 C 0.8149(3) -0.0070(2) 0.13426(17) 0.0332(11) Uani 1 1 d . . .
H20A H 0.8238 -0.0436 0.1128 0.040 Uiso 1 1 calc R . .
H20B H 0.8272 -0.0219 0.1674 0.040 Uiso 1 1 calc R . .
C21 C 0.9282(3) 0.1095(3) 0.06238(17) 0.0365(12) Uani 1 1 d . . .
H21A H 0.9881 0.0931 0.0692 0.044 Uiso 1 1 calc R . .
H21B H 0.9209 0.1489 0.0813 0.044 Uiso 1 1 calc R . .
C22 C 0.6358(3) -0.0809(2) 0.00198(16) 0.0306(10) Uani 1 1 d . . .
H22A H 0.6068 -0.1229 0.0044 0.037 Uiso 1 1 calc R . .
H22B H 0.6980 -0.0883 -0.0044 0.037 Uiso 1 1 calc R . .
C23 C 0.5410(3) 0.1660(2) 0.11499(15) 0.0261(10) Uani 1 1 d . . .
H23A H 0.5311 0.1903 0.1445 0.031 Uiso 1 1 calc R . .
H23B H 0.4907 0.1369 0.1089 0.031 Uiso 1 1 calc R . .
C24 C 0.7026(3) 0.0550(2) 0.16830(15) 0.0305(11) Uani 1 1 d . . .
H24A H 0.7500 0.0869 0.1728 0.037 Uiso 1 1 calc R . .
H24B H 0.7015 0.0293 0.1979 0.037 Uiso 1 1 calc R . .
C25 C 0.6671(3) -0.0438(2) 0.12902(16) 0.0296(10) Uani 1 1 d . . .
H25A H 0.6065 -0.0298 0.1340 0.035 Uiso 1 1 calc R . .
H25B H 0.6860 -0.0713 0.1563 0.035 Uiso 1 1 calc R . .
C26 C 0.5932(3) -0.0434(2) -0.03743(16) 0.0308(11) Uani 1 1 d . . .
H26A H 0.5937 -0.0680 -0.0675 0.037 Uiso 1 1 calc R . .
H26B H 0.5316 -0.0346 -0.0304 0.037 Uiso 1 1 calc R . .
C27 C 0.5579(3) 0.2180(2) -0.00801(16) 0.0315(11) Uani 1 1 d . . .
H27A H 0.6011 0.2528 -0.0035 0.038 Uiso 1 1 calc R . .
H27B H 0.4988 0.2373 -0.0113 0.038 Uiso 1 1 calc R . .
C28 C 0.7299(3) 0.1997(2) -0.05458(15) 0.0289(10) Uani 1 1 d . . .
H28A H 0.7188 0.2346 -0.0318 0.035 Uiso 1 1 calc R . .
H28B H 0.7254 0.2182 -0.0871 0.035 Uiso 1 1 calc R . .
C29 C 0.5472(3) 0.2109(2) 0.07442(15) 0.0261(10) Uani 1 1 d . . .
H29A H 0.4921 0.2353 0.0700 0.031 Uiso 1 1 calc R . .
H29B H 0.5954 0.2416 0.0814 0.031 Uiso 1 1 calc R . .
C30 C 0.8796(3) 0.0441(2) 0.12347(16) 0.0331(11) Uani 1 1 d . . .
H30A H 0.8720 0.0812 0.1448 0.040 Uiso 1 1 calc R . .
H30B H 0.9398 0.0276 0.1291 0.040 Uiso 1 1 calc R . .
C31 C 0.6117(3) 0.0471(2) -0.08475(15) 0.0314(11) Uani 1 1 d . . .
H31A H 0.5495 0.0596 -0.0836 0.038 Uiso 1 1 calc R . .
H31B H 0.6178 0.0188 -0.1126 0.038 Uiso 1 1 calc R . .
C32 C 0.6671(3) -0.0829(2) 0.08424(16) 0.0309(10) Uani 1 1 d . . .
H32A H 0.7277 -0.0951 0.0775 0.037 Uiso 1 1 calc R . .
H32B H 0.6328 -0.1224 0.0883 0.037 Uiso 1 1 calc R . .
C33 C 0.6172(3) 0.0897(2) 0.16164(15) 0.0285(10) Uani 1 1 d . . .
H33A H 0.5688 0.0586 0.1573 0.034 Uiso 1 1 calc R . .
H33B H 0.6068 0.1157 0.1903 0.034 Uiso 1 1 calc R . .
C34 C 0.6667(3) 0.1052(2) -0.08981(14) 0.0283(10) Uani 1 1 d . . .
H34A H 0.7283 0.0917 -0.0919 0.034 Uiso 1 1 calc R . .
H34B H 0.6488 0.1266 -0.1202 0.034 Uiso 1 1 calc R . .
C35 C 0.5757(3) 0.1811(2) -0.05187(16) 0.0313(11) Uani 1 1 d . . .
H35A H 0.5306 0.1474 -0.0564 0.038 Uiso 1 1 calc R . .
H35B H 0.5700 0.2101 -0.0797 0.038 Uiso 1 1 calc R . .
C36 C 0.8216(3) 0.1760(2) -0.04495(15) 0.0307(11) Uani 1 1 d . . .
H36A H 0.8347 0.1420 -0.0681 0.037 Uiso 1 1 calc R . .
H36B H 0.8635 0.2114 -0.0489 0.037 Uiso 1 1 calc R . .
C37 C 0.6066(4) 0.5486(3) 0.2315(2) 0.0536(16) Uani 1 1 d . . .
H37A H 0.5987 0.5061 0.2461 0.064 Uiso 1 1 calc R . .
H37B H 0.6344 0.5769 0.2561 0.064 Uiso 1 1 calc R . .
C38 C 0.6415(3) 0.4318(3) 0.17197(19) 0.0433(14) Uani 1 1 d . . .
H38A H 0.6217 0.4298 0.2050 0.052 Uiso 1 1 calc R . .
H38B H 0.7035 0.4183 0.1729 0.052 Uiso 1 1 calc R . .
C39 C 0.6644(4) 0.5634(3) 0.0836(3) 0.068(2) Uani 1 1 d . . .
H39A H 0.6669 0.6021 0.1039 0.082 Uiso 1 1 calc R . .
H39B H 0.7066 0.5688 0.0583 0.082 Uiso 1 1 calc R . .
C40 C 0.6637(4) 0.5427(3) 0.1918(2) 0.0530(15) Uani 1 1 d . . .
H40A H 0.6697 0.5853 0.1771 0.064 Uiso 1 1 calc R . .
H40B H 0.7224 0.5296 0.2047 0.064 Uiso 1 1 calc R . .
C41 C 0.2621(3) 0.6127(3) 0.06842(19) 0.0448(14) Uani 1 1 d . . .
H41A H 0.2807 0.6510 0.0869 0.054 Uiso 1 1 calc R . .
H41B H 0.2016 0.6201 0.0555 0.054 Uiso 1 1 calc R . .
C42 C 0.3850(3) 0.6081(2) 0.23681(18) 0.0381(12) Uani 1 1 d . . .
H42A H 0.3445 0.6102 0.2632 0.046 Uiso 1 1 calc R . .
H42B H 0.4014 0.6523 0.2285 0.046 Uiso 1 1 calc R . .
C43 C 0.2406(3) 0.4408(3) 0.1021(2) 0.0466(14) Uani 1 1 d . . .
H43A H 0.2228 0.4429 0.1355 0.056 Uiso 1 1 calc R . .
H43B H 0.2075 0.4060 0.0856 0.056 Uiso 1 1 calc R . .
C44 C 0.4451(4) 0.3559(2) 0.12008(18) 0.0414(13) Uani 1 1 d . . .
H44A H 0.4556 0.3527 0.0856 0.050 Uiso 1 1 calc R . .
H44B H 0.4583 0.3139 0.1349 0.050 Uiso 1 1 calc R . .
C45 C 0.5599(3) 0.6071(3) 0.0299(2) 0.0456(14) Uani 1 1 d . . .
H45A H 0.6013 0.6066 0.0039 0.055 Uiso 1 1 calc R . .
H45B H 0.5650 0.6488 0.0464 0.055 Uiso 1 1 calc R . .
C46 C 0.5889(4) 0.3857(3) 0.14185(19) 0.0447(14) Uani 1 1 d . . .
H46A H 0.6091 0.3858 0.1089 0.054 Uiso 1 1 calc R . .
H46B H 0.5958 0.3420 0.1549 0.054 Uiso 1 1 calc R . .
C47 C 0.3209(3) 0.6047(3) 0.02744(17) 0.0392(12) Uani 1 1 d . . .
H47A H 0.3081 0.5637 0.0110 0.047 Uiso 1 1 calc R . .
H47B H 0.3108 0.6398 0.0042 0.047 Uiso 1 1 calc R . .
C48 C 0.2216(3) 0.5037(3) 0.0772(2) 0.0467(14) Uani 1 1 d . . .
H48A H 0.2415 0.5010 0.0442 0.056 Uiso 1 1 calc R . .
H48B H 0.1575 0.5104 0.0751 0.056 Uiso 1 1 calc R . .
C49 C 0.6890(4) 0.5059(3) 0.1133(2) 0.064(2) Uani 1 1 d . . .
H49A H 0.6822 0.4671 0.0932 0.077 Uiso 1 1 calc R . .
H49B H 0.7513 0.5092 0.1241 0.077 Uiso 1 1 calc R . .
C50 C 0.4689(4) 0.5980(3) 0.00980(18) 0.0429(13) Uani 1 1 d . . .
H50A H 0.4560 0.6297 -0.0158 0.052 Uiso 1 1 calc R . .
H50B H 0.4626 0.5547 -0.0042 0.052 Uiso 1 1 calc R . .
C70 C 0.3544(4) 0.3722(2) 0.12629(18) 0.0387(12) Uani 1 1 d . . .
H70A H 0.3163 0.3368 0.1144 0.046 Uiso 1 1 calc R . .
H70B H 0.3448 0.3783 0.1606 0.046 Uiso 1 1 calc R . .
C80 C 0.8274(3) 0.8136(2) 0.01806(16) 0.0307(11) Uani 1 1 d . . .
C81 C 0.8137(3) 0.6668(2) 0.03270(18) 0.0334(11) Uani 1 1 d . . .
C82 C 0.7034(3) 0.7449(3) -0.01286(18) 0.0371(12) Uani 1 1 d . . .
C83 C 0.6799(3) 0.7492(2) 0.07713(16) 0.0311(11) Uani 1 1 d . . .
C85 C 0.2191(3) 0.5766(3) 0.14388(19) 0.0443(13) Uani 1 1 d . . .
H85A H 0.2005 0.5373 0.1601 0.053 Uiso 1 1 calc R . .
H85B H 0.1657 0.6010 0.1344 0.053 Uiso 1 1 calc R . .
C86 C 0.2721(3) 0.6151(3) 0.17852(19) 0.0442(13) Uani 1 1 d . . .
H86A H 0.2940 0.6537 0.1626 0.053 Uiso 1 1 calc R . .
H86B H 0.2355 0.6291 0.2047 0.053 Uiso 1 1 calc R . .
C87 C 0.4644(4) 0.5723(3) 0.25287(18) 0.0443(13) Uani 1 1 d . . .
H87A H 0.4909 0.5919 0.2823 0.053 Uiso 1 1 calc R . .
H87B H 0.4490 0.5275 0.2601 0.053 Uiso 1 1 calc R . .
C88 C 0.3242(5) 0.0946(4) 0.1757(3) 0.071(2) Uani 1 1 d . B .
H88 H 0.3679 0.1263 0.1813 0.086 Uiso 1 1 calc R . .
C89 C 0.3130(4) 0.0476(4) 0.2069(3) 0.064(2) Uani 1 1 d . . .
H89 H 0.3501 0.0461 0.2350 0.077 Uiso 1 1 calc R A 1
C90 C 0.2501(5) 0.0011(3) 0.2002(3) 0.072(2) Uani 0.67 1 d P B 1
C90A C 0.2501(5) 0.0011(3) 0.2002(3) 0.072(2) Uani 0.33 1 d P B 2
H90A H 0.2435 -0.0308 0.2237 0.087 Uiso 0.33 1 calc PR B 2
C91 C 0.1990(5) 0.0011(5) 0.1609(4) 0.097(4) Uani 1 1 d . . .
H91 H 0.1560 -0.0313 0.1560 0.117 Uiso 1 1 calc R B 1
C92 C 0.2083(6) 0.0490(7) 0.1265(4) 0.112(4) Uani 0.67 1 d P B 1
H92 H 0.1727 0.0492 0.0978 0.135 Uiso 0.67 1 calc PR B 1
C92A C 0.2083(6) 0.0490(7) 0.1265(4) 0.112(4) Uani 0.33 1 d P B 2
C93 C 0.2699(6) 0.0955(4) 0.1352(3) 0.087(3) Uani 1 1 d . . .
H93 H 0.2753 0.1290 0.1127 0.105 Uiso 1 1 calc R B 1
C94 C 0.2353(7) -0.0476(5) 0.2361(4) 0.071(3) Uiso 0.67 1 d P B 1
H94A H 0.1822 -0.0374 0.2526 0.106 Uiso 0.67 1 calc PR B 1
H94B H 0.2854 -0.0489 0.2592 0.106 Uiso 0.67 1 calc PR B 1
H94C H 0.2285 -0.0894 0.2206 0.106 Uiso 0.67 1 calc PR B 1
C94A C 0.1565(16) 0.0297(12) 0.0924(8) 0.084(7) Uiso 0.33 1 d P B 2
H94D H 0.1285 0.0666 0.0765 0.126 Uiso 0.33 1 calc PR B 2
H94E H 0.1117 0.0021 0.1052 0.126 Uiso 0.33 1 calc PR B 2
H94F H 0.1896 0.0057 0.0694 0.126 Uiso 0.33 1 calc PR B 2

loop_
_atom_site_aniso_label
_atom_site_aniso_U_11
_atom_site_aniso_U_22
_atom_site_aniso_U_33
_atom_site_aniso_U_23
_atom_site_aniso_U_13
_atom_site_aniso_U_12
Mn1 0.0195(3) 0.0276(4) 0.0272(3) -0.0075(3) 0.0030(3) 0.0036(3)
Ge1 0.0209(2) 0.0184(2) 0.0272(2) 0.00075(18) 0.00583(17) 0.00522(18)
Ge2 0.0242(2) 0.0231(3) 0.0268(2) 0.00471(19) 0.00546(18) -0.00173(19)
Ge3 0.0206(2) 0.0215(2) 0.0254(2) -0.00050(18) 0.00231(17) 0.00386(19)
Ge4 0.0247(2) 0.0232(3) 0.0313(2) 0.00308(19) 0.00166(19) 0.0081(2)
Ge5 0.0208(2) 0.0268(3) 0.0264(2) -0.00392(19) 0.00420(18) 0.00717(19)
Ge6 0.0256(2) 0.0274(3) 0.0225(2) 0.00332(19) 0.00635(18) 0.0031(2)
Ge7 0.0285(3) 0.0209(3) 0.0299(2) -0.00460(19) 0.00310(19) -0.0022(2)
Ge8 0.0232(2) 0.0169(2) 0.0323(2) 0.00331(18) 0.00412(18) 0.00017(19)
Ge9 0.0260(3) 0.0422(3) 0.0270(2) -0.0032(2) -0.00219(19) 0.0022(2)
Ge10 0.0180(2) 0.0346(3) 0.0290(2) -0.0007(2) 0.00397(18) -0.0011(2)
K1 0.0162(4) 0.0207(5) 0.0238(4) 0.0040(4) 0.0006(3) 0.0010(4)
K2 0.0179(4) 0.0161(5) 0.0203(4) -0.0015(3) -0.0011(3) 0.0005(3)
K3 0.0191(4) 0.0182(5) 0.0312(5) 0.0020(4) 0.0000(4) 0.0008(4)
N1 0.0255(19) 0.027(2) 0.0257(19) 0.0036(15) -0.0009(15) -0.0023(16)
N2 0.025(2) 0.036(2) 0.0267(19) 0.0013(17) 0.0017(15) 0.0006(17)
N3 0.0265(19) 0.0174(19) 0.0271(19) 0.0026(15) 0.0018(15) 0.0011(15)
N4 0.0258(19) 0.022(2) 0.0190(17) -0.0013(14) -0.0031(14) 0.0052(15)
N5 0.030(2) 0.035(2) 0.048(3) 0.010(2) -0.0029(19) 0.0024(19)
N6 0.026(2) 0.047(3) 0.052(3) 0.018(2) 0.0050(19) 0.004(2)
O1 0.0377(19) 0.0214(17) 0.0349(17) -0.0014(13) -0.0015(14) 0.0017(14)
O2 0.0285(17) 0.046(2) 0.0289(17) 0.0030(15) 0.0073(13) -0.0091(16)
O3 0.0185(15) 0.0360(19) 0.0277(16) 0.0027(13) -0.0022(12) 0.0049(13)
O4 0.0293(17) 0.0208(17) 0.0317(16) 0.0041(13) 0.0016(13) -0.0020(13)
O5 0.0272(16) 0.0256(17) 0.0303(16) 0.0002(13) 0.0066(13) 0.0060(13)
O6 0.0180(15) 0.0368(19) 0.0319(17) 0.0006(14) -0.0003(12) -0.0022(14)
O7 0.0207(15) 0.0341(19) 0.0337(17) 0.0087(14) -0.0027(13) -0.0017(14)
O8 0.0332(17) 0.0174(16) 0.0285(16) -0.0056(12) 0.0047(13) 0.0008(13)
O9 0.0221(15) 0.0196(16) 0.0241(15) -0.0022(12) 0.0027(11) -0.0017(12)
O10 0.0213(15) 0.0398(19) 0.0211(15) 0.0041(13) 0.0032(12) -0.0027(14)
O11 0.0296(17) 0.0244(17) 0.0245(15) -0.0062(12) -0.0069(12) -0.0016(13)
O12 0.0269(16) 0.0218(17) 0.0259(15) -0.0063(12) -0.0042(12) 0.0071(13)
O13 0.045(2) 0.0263(19) 0.044(2) 0.0061(15) -0.0013(16) -0.0091(16)
O14 0.035(2) 0.042(2) 0.050(2) -0.0010(17) 0.0038(16) -0.0053(17)
O15 0.042(2) 0.0256(19) 0.044(2) 0.0076(15) 0.0154(15) 0.0152(15)
O16 0.0310(18) 0.036(2) 0.053(2) -0.0007(16) 0.0032(16) 0.0075(16)
O17 0.041(2) 0.035(2) 0.0359(19) 0.0072(15) -0.0012(15) -0.0010(16)
O18 0.0331(19) 0.044(2) 0.059(2) 0.0234(18) 0.0121(17) 0.0016(17)
O20 0.036(2) 0.043(2) 0.047(2) 0.0114(17) 0.0009(16) -0.0002(17)
O21 0.041(2) 0.025(2) 0.078(3) -0.0079(18) 0.0290(19) 0.0004(17)
O22 0.033(2) 0.059(3) 0.045(2) -0.0192(18) 0.0156(16) 0.0015(18)
O23 0.031(2) 0.112(4) 0.039(2) -0.028(2) -0.0111(17) 0.015(2)
C1 0.038(3) 0.039(3) 0.024(2) 0.004(2) -0.007(2) 0.001(2)
C2 0.044(3) 0.022(3) 0.049(3) -0.002(2) 0.002(2) 0.004(2)
C3 0.037(3) 0.038(3) 0.026(2) 0.002(2) 0.008(2) -0.001(2)
C4 0.042(3) 0.037(3) 0.036(3) -0.011(2) 0.000(2) 0.004(2)
C5 0.039(3) 0.027(3) 0.030(2) 0.0023(19) -0.004(2) -0.007(2)
C6 0.041(3) 0.033(3) 0.027(2) 0.010(2) -0.003(2) -0.002(2)
C7 0.028(3) 0.053(4) 0.041(3) 0.001(2) 0.013(2) -0.015(2)
C8 0.029(2) 0.036(3) 0.027(2) -0.004(2) 0.0118(19) 0.001(2)
C9 0.044(3) 0.038(3) 0.032(3) -0.004(2) -0.004(2) 0.003(2)
C10 0.039(3) 0.025(3) 0.034(3) 0.009(2) 0.005(2) -0.001(2)
C11 0.039(3) 0.050(3) 0.023(2) -0.003(2) 0.009(2) 0.004(2)
C12 0.024(2) 0.034(3) 0.040(3) 0.002(2) -0.010(2) 0.000(2)
C13 0.039(3) 0.020(3) 0.043(3) 0.002(2) 0.001(2) -0.004(2)
C14 0.024(2) 0.029(3) 0.041(3) 0.002(2) 0.0054(19) 0.010(2)
C15 0.020(2) 0.054(4) 0.045(3) -0.006(2) 0.007(2) -0.011(2)
C16 0.019(2) 0.037(3) 0.038(3) 0.001(2) 0.0016(18) 0.010(2)
C17 0.038(3) 0.049(3) 0.030(2) 0.009(2) 0.010(2) -0.004(2)
C18 0.027(2) 0.041(3) 0.033(2) 0.005(2) -0.010(2) 0.002(2)
C19 0.020(2) 0.049(3) 0.039(3) 0.005(2) 0.0051(19) -0.003(2)
C20 0.037(3) 0.025(3) 0.037(3) 0.012(2) -0.005(2) 0.005(2)
C21 0.020(2) 0.047(3) 0.042(3) 0.010(2) 0.000(2) -0.004(2)
C22 0.036(3) 0.018(2) 0.038(3) -0.0141(19) 0.010(2) -0.006(2)
C23 0.016(2) 0.033(3) 0.030(2) -0.0172(19) 0.0026(17) 0.0003(19)
C24 0.044(3) 0.025(3) 0.022(2) 0.0022(18) -0.0028(19) -0.004(2)
C25 0.040(3) 0.017(2) 0.033(2) 0.0029(18) 0.006(2) -0.003(2)
C26 0.030(2) 0.028(3) 0.034(2) -0.016(2) 0.0007(19) -0.006(2)
C27 0.029(2) 0.028(3) 0.038(3) 0.003(2) -0.003(2) 0.011(2)
C28 0.040(3) 0.027(3) 0.020(2) 0.0013(18) 0.0011(19) -0.002(2)
C29 0.020(2) 0.023(2) 0.034(2) -0.0142(19) -0.0063(18) 0.0081(18)
C30 0.026(2) 0.038(3) 0.034(3) 0.010(2) -0.0083(19) 0.004(2)
C31 0.031(2) 0.040(3) 0.023(2) -0.012(2) -0.0087(18) 0.004(2)
C32 0.040(3) 0.016(2) 0.038(3) 0.0020(19) 0.010(2) -0.003(2)
C33 0.040(3) 0.019(2) 0.027(2) -0.0047(18) 0.0102(19) -0.004(2)
C34 0.035(3) 0.032(3) 0.017(2) -0.0034(18) -0.0066(18) 0.005(2)
C35 0.029(2) 0.034(3) 0.029(2) 0.002(2) -0.0045(19) 0.011(2)
C36 0.035(3) 0.037(3) 0.021(2) 0.0013(19) 0.0068(18) -0.010(2)
C37 0.039(3) 0.064(4) 0.055(4) -0.019(3) -0.021(3) 0.010(3)
C38 0.036(3) 0.051(4) 0.044(3) 0.020(3) 0.006(2) 0.023(3)
C39 0.031(3) 0.080(5) 0.094(5) 0.058(4) 0.016(3) 0.002(3)
C40 0.031(3) 0.052(4) 0.075(4) 0.008(3) -0.004(3) 0.008(3)
C41 0.028(3) 0.051(4) 0.055(3) 0.016(3) -0.006(2) 0.007(2)
C42 0.040(3) 0.034(3) 0.041(3) -0.008(2) 0.009(2) -0.004(2)
C43 0.032(3) 0.050(4) 0.058(3) 0.005(3) -0.002(2) -0.018(3)
C44 0.074(4) 0.014(2) 0.038(3) -0.001(2) 0.023(3) -0.001(2)
C45 0.043(3) 0.043(3) 0.052(3) 0.025(3) 0.016(2) 0.002(3)
C46 0.050(3) 0.040(3) 0.046(3) 0.015(2) 0.018(3) 0.018(3)
C47 0.035(3) 0.044(3) 0.037(3) 0.014(2) -0.010(2) 0.005(2)
C48 0.030(3) 0.057(4) 0.052(3) 0.008(3) -0.008(2) -0.010(3)
C49 0.029(3) 0.086(5) 0.079(4) 0.041(4) 0.020(3) 0.017(3)
C50 0.058(4) 0.030(3) 0.042(3) 0.010(2) 0.007(3) 0.007(3)
C70 0.057(3) 0.021(3) 0.039(3) -0.002(2) 0.010(2) -0.007(2)
C80 0.023(2) 0.040(3) 0.028(2) 0.000(2) 0.0007(18) 0.010(2)
C81 0.025(2) 0.033(3) 0.044(3) -0.007(2) 0.018(2) -0.004(2)
C82 0.024(2) 0.047(3) 0.041(3) -0.017(2) 0.009(2) 0.000(2)
C83 0.025(2) 0.035(3) 0.033(2) -0.012(2) -0.002(2) 0.003(2)
C85 0.028(3) 0.055(4) 0.050(3) 0.007(3) 0.003(2) 0.017(3)
C86 0.039(3) 0.048(3) 0.046(3) 0.007(3) 0.009(2) 0.012(3)
C87 0.049(3) 0.044(3) 0.039(3) -0.007(2) 0.001(2) -0.005(3)
C88 0.060(4) 0.062(5) 0.095(6) -0.035(4) 0.028(4) 0.001(4)
C89 0.041(3) 0.067(5) 0.088(5) -0.045(4) 0.025(3) -0.008(3)
C90 0.054(4) 0.062(5) 0.105(6) -0.038(4) 0.038(4) -0.002(3)
C90A 0.054(4) 0.062(5) 0.105(6) -0.038(4) 0.038(4) -0.002(3)
C91 0.046(4) 0.133(9) 0.114(7) -0.099(7) 0.011(5) -0.006(5)
C92 0.049(5) 0.204(13) 0.083(6) -0.077(7) -0.003(5) 0.049(7)
C92A 0.049(5) 0.204(13) 0.083(6) -0.077(7) -0.003(5) 0.049(7)
C93 0.076(6) 0.083(6) 0.107(7) -0.017(5) 0.046(5) 0.037(5)

loop_
_atom_type_symbol
_atom_type_description
_atom_type_scat_dispersion_real
_atom_type_scat_dispersion_imag
_atom_type_scat_source
C C 0.0033 0.0016 'International Tables Vol C Tables 4.2.6.8 and 6.1.1.4'
H H 0.0000 0.0000 'International Tables Vol C Tables 4.2.6.8 and 6.1.1.4'
N N 0.0061 0.0033 'International Tables Vol C Tables 4.2.6.8 and 6.1.1.4'
O O 0.0106 0.0060 'International Tables Vol C Tables 4.2.6.8 and 6.1.1.4'
K K 0.2009 0.2494 'International Tables Vol C Tables 4.2.6.8 and 6.1.1.4'
Mn Mn 0.3368 0.7283 'International Tables Vol C Tables 4.2.6.8 and 6.1.1.4'
Ge Ge 0.1547 1.8001 'International Tables Vol C Tables 4.2.6.8 and 6.1.1.4'

loop_
_geom_angle_atom_site_label_1
_geom_angle_atom_site_label_2
_geom_angle_atom_site_label_3
_geom_angle
_geom_angle_site_symmetry_1
_geom_angle_site_symmetry_3
_geom_angle_publ_flag
C82 Mn1 C83 92.6(2) . . ?
C82 Mn1 C81 95.5(2) . . ?
C83 Mn1 C81 114.3(2) . . ?
C82 Mn1 C80 89.0(2) . . ?
C83 Mn1 C80 124.9(2) . . ?
C81 Mn1 C80 120.4(2) . . ?
C82 Mn1 Ge3 174.43(18) . . ?
C83 Mn1 Ge3 89.25(14) . . ?
C81 Mn1 Ge3 88.58(16) . . ?
C80 Mn1 Ge3 85.63(14) . . ?
Ge6 Ge1 Ge7 65.829(19) . . ?
Ge6 Ge1 Ge3 107.19(2) . . ?
Ge7 Ge1 Ge3 107.95(2) . . ?
Ge6 Ge1 Ge2 102.09(2) . . ?
Ge7 Ge1 Ge2 56.067(17) . . ?
Ge3 Ge1 Ge2 56.748(16) . . ?
Ge6 Ge1 Ge8 55.864(17) . . ?
Ge7 Ge1 Ge8 102.58(2) . . ?
Ge3 Ge1 Ge8 56.159(16) . . ?
Ge2 Ge1 Ge8 90.734(18) . . ?
Ge7 Ge2 Ge10 66.233(19) . . ?
Ge7 Ge2 Ge3 108.46(2) . . ?
Ge10 Ge2 Ge3 106.92(2) . . ?
Ge7 Ge2 Ge1 56.427(17) . . ?
Ge10 Ge2 Ge1 102.45(2) . . ?
Ge3 Ge2 Ge1 56.940(16) . . ?
Ge7 Ge2 Ge5 102.33(2) . . ?
Ge10 Ge2 Ge5 55.484(17) . . ?
Ge3 Ge2 Ge5 55.788(16) . . ?
Ge1 Ge2 Ge5 90.263(18) . . ?
Mn1 Ge3 Ge5 126.86(3) . . ?
Mn1 Ge3 Ge8 128.42(3) . . ?
Ge5 Ge3 Ge8 68.232(18) . . ?
Mn1 Ge3 Ge2 128.36(3) . . ?
Ge5 Ge3 Ge2 67.835(19) . . ?
Ge8 Ge3 Ge2 103.21(2) . . ?
Mn1 Ge3 Ge1 129.88(3) . . ?
Ge5 Ge3 Ge1 103.26(2) . . ?
Ge8 Ge3 Ge1 66.937(18) . . ?
Ge2 Ge3 Ge1 66.312(18) . . ?
Ge5 Ge4 Ge8 68.716(18) . . ?
Ge5 Ge4 Ge9 111.49(2) . . ?
Ge8 Ge4 Ge9 111.47(2) . . ?
Ge5 Ge4 Ge6 104.81(2) . . ?
Ge8 Ge4 Ge6 56.914(17) . . ?
Ge9 Ge4 Ge6 57.773(18) . . ?
Ge5 Ge4 Ge10 57.086(17) . . ?
Ge8 Ge4 Ge10 104.76(2) . . ?
Ge9 Ge4 Ge10 57.568(18) . . ?
Ge6 Ge4 Ge10 90.25(2) . . ?
Ge4 Ge5 Ge10 65.840(19) . . ?
Ge4 Ge5 Ge3 107.31(2) . . ?
Ge10 Ge5 Ge3 107.97(2) . . ?
Ge4 Ge5 Ge2 101.47(2) . . ?
Ge10 Ge5 Ge2 56.032(17) . . ?
Ge3 Ge5 Ge2 56.377(16) . . ?
Ge4 Ge5 Ge8 55.840(17) . . ?
Ge10 Ge5 Ge8 101.92(2) . . ?
Ge3 Ge5 Ge8 55.906(16) . . ?
Ge2 Ge5 Ge8 89.142(18) . . ?
Ge8 Ge6 Ge1 67.968(18) . . ?
Ge8 Ge6 Ge9 111.62(2) . . ?
Ge1 Ge6 Ge9 111.40(2) . . ?
Ge8 Ge6 Ge4 57.522(17) . . ?
Ge1 Ge6 Ge4 104.36(2) . . ?
Ge9 Ge6 Ge4 57.324(18) . . ?
Ge8 Ge6 Ge7 104.95(2) . . ?
Ge1 Ge6 Ge7 57.138(17) . . ?
Ge9 Ge6 Ge7 57.780(18) . . ?
Ge4 Ge6 Ge7 90.34(2) . . ?
Ge2 Ge7 Ge1 67.506(18) . . ?
Ge2 Ge7 Ge9 110.87(2) . . ?
Ge1 Ge7 Ge9 110.91(2) . . ?
Ge2 Ge7 Ge6 103.91(2) . . ?
Ge1 Ge7 Ge6 57.033(17) . . ?
Ge9 Ge7 Ge6 57.356(18) . . ?
Ge2 Ge7 Ge10 57.244(17) . . ?
Ge1 Ge7 Ge10 103.87(2) . . ?
Ge9 Ge7 Ge10 57.027(18) . . ?
Ge6 Ge7 Ge10 89.55(2) . . ?
Ge6 Ge8 Ge4 65.564(19) . . ?
Ge6 Ge8 Ge3 108.15(2) . . ?
Ge4 Ge8 Ge3 106.90(2) . . ?
Ge6 Ge8 Ge1 56.169(16) . . ?
Ge4 Ge8 Ge1 101.79(2) . . ?
Ge3 Ge8 Ge1 56.904(16) . . ?
Ge6 Ge8 Ge5 101.61(2) . . ?
Ge4 Ge8 Ge5 55.445(16) . . ?
Ge3 Ge8 Ge5 55.862(16) . . ?
Ge1 Ge8 Ge5 89.861(18) . . ?
Ge4 Ge9 Ge10 65.149(19) . . ?
Ge4 Ge9 Ge6 64.902(19) . . ?
Ge10 Ge9 Ge6 98.97(2) . . ?
Ge4 Ge9 Ge7 99.10(2) . . ?
Ge10 Ge9 Ge7 65.365(19) . . ?
Ge6 Ge9 Ge7 64.865(19) . . ?
Ge5 Ge10 Ge2 68.484(19) . . ?
Ge5 Ge10 Ge9 111.21(2) . . ?
Ge2 Ge10 Ge9 110.74(2) . . ?
Ge5 Ge10 Ge4 57.074(18) . . ?
Ge2 Ge10 Ge4 103.99(2) . . ?
Ge9 Ge10 Ge4 57.283(18) . . ?
Ge5 Ge10 Ge7 104.62(2) . . ?
Ge2 Ge10 Ge7 56.523(17) . . ?
Ge9 Ge10 Ge7 57.608(18) . . ?
Ge4 Ge10 Ge7 89.856(19) . . ?
O2 K1 O5 128.67(10) . . ?
O2 K1 O4 122.23(10) . . ?
O5 K1 O4 102.17(9) . . ?
O2 K1 O3 92.63(10) . . ?
O5 K1 O3 60.41(9) . . ?
O4 K1 O3 140.83(9) . . ?
O2 K1 O1 99.46(10) . . ?
O5 K1 O1 126.09(10) . . ?
O4 K1 O1 60.20(9) . . ?
O3 K1 O1 99.94(9) . . ?
O2 K1 O6 60.85(9) . . ?
O5 K1 O6 89.57(9) . . ?
O4 K1 O6 99.52(9) . . ?
O3 K1 O6 114.03(9) . . ?
O1 K1 O6 140.41(10) . . ?
O2 K1 N1 119.02(10) . . ?
O5 K1 N1 60.13(9) . . ?
O4 K1 N1 60.87(9) . . ?
O3 K1 N1 120.07(10) . . ?
O1 K1 N1 120.32(10) . . ?
O6 K1 N1 59.05(9) . . ?
O2 K1 N2 62.15(10) . . ?
O5 K1 N2 119.31(10) . . ?
O4 K1 N2 118.63(10) . . ?
O3 K1 N2 59.53(10) . . ?
O1 K1 N2 59.01(10) . . ?
O6 K1 N2 122.11(10) . . ?
N1 K1 N2 178.82(11) . . ?
O11 K2 O7 119.05(10) . . ?
O11 K2 O10 100.00(9) . . ?
O7 K2 O10 59.55(9) . . ?
O11 K2 O9 137.65(9) . . ?
O7 K2 O9 98.98(9) . . ?
O10 K2 O9 115.91(9) . . ?
O11 K2 O8 59.87(9) . . ?
O7 K2 O8 100.23(9) . . ?
O10 K2 O8 142.17(9) . . ?
O9 K2 O8 97.69(8) . . ?
O11 K2 O12 96.67(8) . . ?
O7 K2 O12 139.25(9) . . ?
O10 K2 O12 97.66(9) . . ?
O9 K2 O12 58.59(8) . . ?
O8 K2 O12 115.25(9) . . ?
O11 K2 N3 120.45(10) . . ?
O7 K2 N3 61.01(9) . . ?
O10 K2 N3 118.80(9) . . ?
O9 K2 N3 61.23(9) . . ?
O8 K2 N3 61.92(9) . . ?
O12 K2 N3 118.55(10) . . ?
O11 K2 N4 61.20(9) . . ?
O7 K2 N4 119.42(10) . . ?
O10 K2 N4 61.16(9) . . ?
O9 K2 N4 116.91(9) . . ?
O8 K2 N4 119.44(9) . . ?
O12 K2 N4 59.78(9) . . ?
N3 K2 N4 178.06(10) . . ?
O15 K3 O18 94.66(10) . . ?
O15 K3 O16 115.39(10) . . ?
O18 K3 O16 145.56(11) . . ?
O15 K3 O17 134.58(11) . . ?
O18 K3 O17 59.62(10) . . ?
O16 K3 O17 103.63(10) . . ?
O15 K3 O13 61.04(10) . . ?
O18 K3 O13 116.33(11) . . ?
O16 K3 O13 93.80(10) . . ?
O17 K3 O13 95.42(10) . . ?
O15 K3 O14 95.11(11) . . ?
O18 K3 O14 103.85(11) . . ?
O16 K3 O14 59.26(10) . . ?
O17 K3 O14 125.54(10) . . ?
O13 K3 O14 133.70(10) . . ?
O15 K3 N6 59.79(12) . . ?
O18 K3 N6 61.20(11) . . ?
O16 K3 N6 118.90(12) . . ?
O17 K3 N6 119.75(11) . . ?
O13 K3 N6 120.10(12) . . ?
O14 K3 N6 60.79(12) . . ?
O15 K3 N5 119.71(11) . . ?
O18 K3 N5 119.44(11) . . ?
O16 K3 N5 60.77(11) . . ?
O17 K3 N5 60.92(11) . . ?
O13 K3 N5 59.49(11) . . ?
O14 K3 N5 119.01(11) . . ?
N6 K3 N5 179.32(12) . . ?
C5 N1 C6 110.1(3) . . ?
C5 N1 C3 110.5(4) . . ?
C6 N1 C3 109.4(4) . . ?
C5 N1 K1 111.6(3) . . ?
C6 N1 K1 108.2(3) . . ?
C3 N1 K1 107.1(2) . . ?
C9 N2 C11 110.3(4) . . ?
C9 N2 C1 110.1(4) . . ?
C11 N2 C1 110.3(4) . . ?
C9 N2 K1 111.1(3) . . ?
C11 N2 K1 104.9(3) . . ?
C1 N2 K1 110.1(3) . . ?
C20 N3 C24 110.1(4) . . ?
C20 N3 C25 109.5(3) . . ?
C24 N3 C25 109.7(3) . . ?
C20 N3 K2 109.4(3) . . ?
C24 N3 K2 109.5(2) . . ?
C25 N3 K2 108.6(2) . . ?
C35 N4 C34 110.5(3) . . ?
C35 N4 C28 110.6(4) . . ?
C34 N4 C28 109.9(3) . . ?
C35 N4 K2 110.3(3) . . ?
C34 N4 K2 106.7(2) . . ?
C28 N4 K2 108.8(2) . . ?
C48 N5 C41 110.9(4) . . ?
C48 N5 C85 112.4(4) . . ?
C41 N5 C85 108.6(4) . . ?
C48 N5 K3 109.9(3) . . ?
C41 N5 K3 106.9(3) . . ?
C85 N5 K3 107.9(3) . . ?
C40 N6 C49 110.5(5) . . ?
C40 N6 C38 112.1(4) . . ?
C49 N6 C38 109.0(4) . . ?
C40 N6 K3 107.3(3) . . ?
C49 N6 K3 109.0(3) . . ?
C38 N6 K3 108.9(3) . . ?
C4 O1 C2 111.7(4) . . ?
C4 O1 K1 119.2(3) . . ?
C2 O1 K1 114.1(3) . . ?
C7 O2 C17 110.6(4) . . ?
C7 O2 K1 115.0(3) . . ?
C17 O2 K1 117.6(3) . . ?
C16 O3 C18 111.2(3) . . ?
C16 O3 K1 113.8(2) . . ?
C18 O3 K1 116.2(3) . . ?
C10 O4 C13 110.4(3) . . ?
C10 O4 K1 115.6(3) . . ?
C13 O4 K1 113.5(2) . . ?
C14 O5 C8 112.3(3) . . ?
C14 O5 K1 113.6(2) . . ?
C8 O5 K1 120.9(2) . . ?
C12 O6 C15 110.8(3) . . ?
C12 O6 K1 115.3(3) . . ?
C15 O6 K1 111.6(3) . . ?
C21 O7 C30 111.4(3) . . ?
C21 O7 K2 116.9(2) . . ?
C30 O7 K2 118.4(2) . . ?
C32 O8 C22 110.3(3) . . ?
C32 O8 K2 115.1(2) . . ?
C22 O8 K2 111.9(2) . . ?
C23 O9 C33 111.1(3) . . ?
C23 O9 K2 118.1(2) . . ?
C33 O9 K2 117.6(2) . . ?
C19 O10 C36 110.2(3) . . ?
C19 O10 K2 114.4(3) . . ?
C36 O10 K2 119.0(2) . . ?
C26 O11 C31 112.4(3) . . ?
C26 O11 K2 118.7(2) . . ?
C31 O11 K2 121.0(2) . . ?
C27 O12 C29 110.7(3) . . ?
C27 O12 K2 119.7(2) . . ?
C29 O12 K2 117.0(2) . . ?
C70 O13 C43 110.7(4) . . ?
C70 O13 K3 110.4(3) . . ?
C43 O13 K3 118.7(3) . . ?
C87 O14 C37 112.9(4) . . ?
C87 O14 K3 112.8(3) . . ?
C37 O14 K3 116.1(3) . . ?
C46 O15 C44 111.3(4) . . ?
C46 O15 K3 122.3(3) . . ?
C44 O15 K3 115.9(3) . . ?
C86 O16 C42 112.5(4) . . ?
C86 O16 K3 114.4(3) . . ?
C42 O16 K3 116.5(3) . . ?
C50 O17 C47 112.1(4) . . ?
C50 O17 K3 113.7(3) . . ?
C47 O17 K3 116.3(3) . . ?
C39 O18 C45 110.9(4) . . ?
C39 O18 K3 114.8(3) . . ?
C45 O18 K3 115.4(3) . . ?
N2 C1 C18 113.6(4) . . ?
N2 C1 H1A 108.8 . . ?
C18 C1 H1A 108.8 . . ?
N2 C1 H1B 108.8 . . ?
C18 C1 H1B 108.8 . . ?
H1A C1 H1B 107.7 . . ?
O1 C2 C13 109.3(4) . . ?
O1 C2 H2A 109.8 . . ?
C13 C2 H2A 109.8 . . ?
O1 C2 H2B 109.8 . . ?
C13 C2 H2B 109.8 . . ?
H2A C2 H2B 108.3 . . ?
N1 C3 C8 113.5(4) . . ?
N1 C3 H3A 108.9 . . ?
C8 C3 H3A 108.9 . . ?
N1 C3 H3B 108.9 . . ?
C8 C3 H3B 108.9 . . ?
H3A C3 H3B 107.7 . . ?
O1 C4 C9 109.1(4) . . ?
O1 C4 H4A 109.9 . . ?
C9 C4 H4A 109.9 . . ?
O1 C4 H4B 109.9 . . ?
C9 C4 H4B 109.9 . . ?
H4A C4 H4B 108.3 . . ?
N1 C5 C12 113.2(4) . . ?
N1 C5 H5A 108.9 . . ?
C12 C5 H5A 108.9 . . ?
N1 C5 H5B 108.9 . . ?
C12 C5 H5B 108.9 . . ?
H5A C5 H5B 107.8 . . ?
N1 C6 C10 114.5(4) . . ?
N1 C6 H6A 108.6 . . ?
C10 C6 H6A 108.6 . . ?
N1 C6 H6B 108.6 . . ?
C10 C6 H6B 108.6 . . ?
H6A C6 H6B 107.6 . . ?
O2 C7 C15 109.6(4) . . ?
O2 C7 H7A 109.7 . . ?
C15 C7 H7A 109.7 . . ?
O2 C7 H7B 109.7 . . ?
C15 C7 H7B 109.7 . . ?
H7A C7 H7B 108.2 . . ?
O5 C8 C3 108.7(4) . . ?
O5 C8 H8A 110.0 . . ?
C3 C8 H8A 110.0 . . ?
O5 C8 H8B 110.0 . . ?
C3 C8 H8B 110.0 . . ?
H8A C8 H8B 108.3 . . ?
N2 C9 C4 114.7(4) . . ?
N2 C9 H9A 108.6 . . ?
C4 C9 H9A 108.6 . . ?
N2 C9 H9B 108.6 . . ?
C4 C9 H9B 108.6 . . ?
H9A C9 H9B 107.6 . . ?
O4 C10 C6 110.6(4) . . ?
O4 C10 H10A 109.5 . . ?
C6 C10 H10A 109.5 . . ?
O4 C10 H10B 109.5 . . ?
C6 C10 H10B 109.5 . . ?
H10A C10 H10B 108.1 . . ?
N2 C11 C17 114.7(4) . . ?
N2 C11 H11A 108.6 . . ?
C17 C11 H11A 108.6 . . ?
N2 C11 H11B 108.6 . . ?
C17 C11 H11B 108.6 . . ?
H11A C11 H11B 107.6 . . ?
O6 C12 C5 108.5(4) . . ?
O6 C12 H12A 110.0 . . ?
C5 C12 H12A 110.0 . . ?
O6 C12 H12B 110.0 . . ?
C5 C12 H12B 110.0 . . ?
H12A C12 H12B 108.4 . . ?
O4 C13 C2 110.8(4) . . ?
O4 C13 H13A 109.5 . . ?
C2 C13 H13A 109.5 . . ?
O4 C13 H13B 109.5 . . ?
C2 C13 H13B 109.5 . . ?
H13A C13 H13B 108.1 . . ?
O5 C14 C16 109.5(4) . . ?
O5 C14 H14A 109.8 . . ?
C16 C14 H14A 109.8 . . ?
O5 C14 H14B 109.8 . . ?
C16 C14 H14B 109.8 . . ?
H14A C14 H14B 108.2 . . ?
O6 C15 C7 109.3(4) . . ?
O6 C15 H15A 109.8 . . ?
C7 C15 H15A 109.8 . . ?
O6 C15 H15B 109.8 . . ?
C7 C15 H15B 109.8 . . ?
H15A C15 H15B 108.3 . . ?
O3 C16 C14 109.2(4) . . ?
O3 C16 H16A 109.8 . . ?
C14 C16 H16A 109.8 . . ?
O3 C16 H16B 109.8 . . ?
C14 C16 H16B 109.8 . . ?
H16A C16 H16B 108.3 . . ?
O2 C17 C11 110.2(4) . . ?
O2 C17 H17A 109.6 . . ?
C11 C17 H17A 109.6 . . ?
O2 C17 H17B 109.6 . . ?
C11 C17 H17B 109.6 . . ?
H17A C17 H17B 108.1 . . ?
O3 C18 C1 108.8(4) . . ?
O3 C18 H18A 109.9 . . ?
C1 C18 H18A 109.9 . . ?
O3 C18 H18B 109.9 . . ?
C1 C18 H18B 109.9 . . ?
H18A C18 H18B 108.3 . . ?
O10 C19 C21 108.6(4) . . ?
O10 C19 H19A 110.0 . . ?
C21 C19 H19A 110.0 . . ?
O10 C19 H19B 110.0 . . ?
C21 C19 H19B 110.0 . . ?
H19A C19 H19B 108.4 . . ?
N3 C20 C30 114.6(4) . . ?
N3 C20 H20A 108.6 . . ?
C30 C20 H20A 108.6 . . ?
N3 C20 H20B 108.6 . . ?
C30 C20 H20B 108.6 . . ?
H20A C20 H20B 107.6 . . ?
O7 C21 C19 108.9(4) . . ?
O7 C21 H21A 109.9 . . ?
C19 C21 H21A 109.9 . . ?
O7 C21 H21B 109.9 . . ?
C19 C21 H21B 109.9 . . ?
H21A C21 H21B 108.3 . . ?
O8 C22 C26 109.2(4) . . ?
O8 C22 H22A 109.8 . . ?
C26 C22 H22A 109.8 . . ?
O8 C22 H22B 109.8 . . ?
C26 C22 H22B 109.8 . . ?
H22A C22 H22B 108.3 . . ?
O9 C23 C29 110.0(3) . . ?
O9 C23 H23A 109.7 . . ?
C29 C23 H23A 109.7 . . ?
O9 C23 H23B 109.7 . . ?
C29 C23 H23B 109.7 . . ?
H23A C23 H23B 108.2 . . ?
N3 C24 C33 115.1(4) . . ?
N3 C24 H24A 108.5 . . ?
C33 C24 H24A 108.5 . . ?
N3 C24 H24B 108.5 . . ?
C33 C24 H24B 108.5 . . ?
H24A C24 H24B 107.5 . . ?
N3 C25 C32 114.7(4) . . ?
N3 C25 H25A 108.6 . . ?
C32 C25 H25A 108.6 . . ?
N3 C25 H25B 108.6 . . ?
C32 C25 H25B 108.6 . . ?
H25A C25 H25B 107.6 . . ?
O11 C26 C22 109.4(3) . . ?
O11 C26 H26A 109.8 . . ?
C22 C26 H26A 109.8 . . ?
O11 C26 H26B 109.8 . . ?
C22 C26 H26B 109.8 . . ?
H26A C26 H26B 108.2 . . ?
O12 C27 C35 109.5(4) . . ?
O12 C27 H27A 109.8 . . ?
C35 C27 H27A 109.8 . . ?
O12 C27 H27B 109.8 . . ?
C35 C27 H27B 109.8 . . ?
H27A C27 H27B 108.2 . . ?
N4 C28 C36 115.1(4) . . ?
N4 C28 H28A 108.5 . . ?
C36 C28 H28A 108.5 . . ?
N4 C28 H28B 108.5 . . ?
C36 C28 H28B 108.5 . . ?
H28A C28 H28B 107.5 . . ?
O12 C29 C23 110.2(3) . . ?
O12 C29 H29A 109.6 . . ?
C23 C29 H29A 109.6 . . ?
O12 C29 H29B 109.6 . . ?
C23 C29 H29B 109.6 . . ?
H29A C29 H29B 108.1 . . ?
O7 C30 C20 109.1(4) . . ?
O7 C30 H30A 109.9 . . ?
C20 C30 H30A 109.9 . . ?
O7 C30 H30B 109.9 . . ?
C20 C30 H30B 109.9 . . ?
H30A C30 H30B 108.3 . . ?
O11 C31 C34 109.6(3) . . ?
O11 C31 H31A 109.8 . . ?
C34 C31 H31A 109.8 . . ?
O11 C31 H31B 109.8 . . ?
C34 C31 H31B 109.8 . . ?
H31A C31 H31B 108.2 . . ?
O8 C32 C25 109.5(4) . . ?
O8 C32 H32A 109.8 . . ?
C25 C32 H32A 109.8 . . ?
O8 C32 H32B 109.8 . . ?
C25 C32 H32B 109.8 . . ?
H32A C32 H32B 108.2 . . ?
O9 C33 C24 109.6(4) . . ?
O9 C33 H33A 109.8 . . ?
C24 C33 H33A 109.8 . . ?
O9 C33 H33B 109.8 . . ?
C24 C33 H33B 109.8 . . ?
H33A C33 H33B 108.2 . . ?
N4 C34 C31 114.7(4) . . ?
N4 C34 H34A 108.6 . . ?
C31 C34 H34A 108.6 . . ?
N4 C34 H34B 108.6 . . ?
C31 C34 H34B 108.6 . . ?
H34A C34 H34B 107.6 . . ?
N4 C35 C27 114.1(4) . . ?
N4 C35 H35A 108.7 . . ?
C27 C35 H35A 108.7 . . ?
N4 C35 H35B 108.7 . . ?
C27 C35 H35B 108.7 . . ?
H35A C35 H35B 107.6 . . ?
O10 C36 C28 109.7(4) . . ?
O10 C36 H36A 109.7 . . ?
C28 C36 H36A 109.7 . . ?
O10 C36 H36B 109.7 . . ?
C28 C36 H36B 109.7 . . ?
H36A C36 H36B 108.2 . . ?
O14 C37 C40 111.9(5) . . ?
O14 C37 H37A 109.2 . . ?
C40 C37 H37A 109.2 . . ?
O14 C37 H37B 109.2 . . ?
C40 C37 H37B 109.2 . . ?
H37A C37 H37B 107.9 . . ?
N6 C38 C46 114.4(4) . . ?
N6 C38 H38A 108.7 . . ?
C46 C38 H38A 108.7 . . ?
N6 C38 H38B 108.7 . . ?
C46 C38 H38B 108.7 . . ?
H38A C38 H38B 107.6 . . ?
O18 C39 C49 110.2(5) . . ?
O18 C39 H39A 109.6 . . ?
C49 C39 H39A 109.6 . . ?
O18 C39 H39B 109.6 . . ?
C49 C39 H39B 109.6 . . ?
H39A C39 H39B 108.1 . . ?
N6 C40 C37 115.7(5) . . ?
N6 C40 H40A 108.4 . . ?
C37 C40 H40A 108.4 . . ?
N6 C40 H40B 108.4 . . ?
C37 C40 H40B 108.4 . . ?
H40A C40 H40B 107.4 . . ?
N5 C41 C47 113.6(4) . . ?
N5 C41 H41A 108.8 . . ?
C47 C41 H41A 108.8 . . ?
N5 C41 H41B 108.8 . . ?
C47 C41 H41B 108.8 . . ?
H41A C41 H41B 107.7 . . ?
O16 C42 C87 111.4(4) . . ?
O16 C42 H42A 109.4 . . ?
C87 C42 H42A 109.4 . . ?
O16 C42 H42B 109.4 . . ?
C87 C42 H42B 109.4 . . ?
H42A C42 H42B 108.0 . . ?
O13 C43 C48 108.3(4) . . ?
O13 C43 H43A 110.0 . . ?
C48 C43 H43A 110.0 . . ?
O13 C43 H43B 110.0 . . ?
C48 C43 H43B 110.0 . . ?
H43A C43 H43B 108.4 . . ?
C70 C44 O15 110.4(4) . . ?
C70 C44 H44A 109.6 . . ?
O15 C44 H44A 109.6 . . ?
C70 C44 H44B 109.6 . . ?
O15 C44 H44B 109.6 . . ?
H44A C44 H44B 108.1 . . ?
O18 C45 C50 108.7(4) . . ?
O18 C45 H45A 109.9 . . ?
C50 C45 H45A 109.9 . . ?
O18 C45 H45B 109.9 . . ?
C50 C45 H45B 109.9 . . ?
H45A C45 H45B 108.3 . . ?
O15 C46 C38 108.1(4) . . ?
O15 C46 H46A 110.1 . . ?
C38 C46 H46A 110.1 . . ?
O15 C46 H46B 110.1 . . ?
C38 C46 H46B 110.1 . . ?
H46A C46 H46B 108.4 . . ?
O17 C47 C41 108.9(4) . . ?
O17 C47 H47A 109.9 . . ?
C41 C47 H47A 109.9 . . ?
O17 C47 H47B 109.9 . . ?
C41 C47 H47B 109.9 . . ?
H47A C47 H47B 108.3 . . ?
N5 C48 C43 114.3(4) . . ?
N5 C48 H48A 108.7 . . ?
C43 C48 H48A 108.7 . . ?
N5 C48 H48B 108.7 . . ?
C43 C48 H48B 108.7 . . ?
H48A C48 H48B 107.6 . . ?
N6 C49 C39 113.3(5) . . ?
N6 C49 H49A 108.9 . . ?
C39 C49 H49A 108.9 . . ?
N6 C49 H49B 108.9 . . ?
C39 C49 H49B 108.9 . . ?
H49A C49 H49B 107.7 . . ?
O17 C50 C45 109.5(4) . . ?
O17 C50 H50A 109.8 . . ?
C45 C50 H50A 109.8 . . ?
O17 C50 H50B 109.8 . . ?
C45 C50 H50B 109.8 . . ?
H50A C50 H50B 108.2 . . ?
O13 C70 C44 110.3(4) . . ?
O13 C70 H70A 109.6 . . ?
C44 C70 H70A 109.6 . . ?
O13 C70 H70B 109.6 . . ?
C44 C70 H70B 109.6 . . ?
H70A C70 H70B 108.1 . . ?
O20 C80 Mn1 176.2(4) . . ?
O21 C81 Mn1 177.1(5) . . ?
O23 C82 Mn1 176.7(5) . . ?
O22 C83 Mn1 176.9(4) . . ?
N5 C85 C86 115.8(4) . . ?
N5 C85 H85A 108.3 . . ?
C86 C85 H85A 108.3 . . ?
N5 C85 H85B 108.3 . . ?
C86 C85 H85B 108.3 . . ?
H85A C85 H85B 107.4 . . ?
O16 C86 C85 109.9(4) . . ?
O16 C86 H86A 109.7 . . ?
C85 C86 H86A 109.7 . . ?
O16 C86 H86B 109.7 . . ?
C85 C86 H86B 109.7 . . ?
H86A C86 H86B 108.2 . . ?
O14 C87 C42 109.0(4) . . ?
O14 C87 H87A 109.9 . . ?
C42 C87 H87A 109.9 . . ?
O14 C87 H87B 109.9 . . ?
C42 C87 H87B 109.9 . . ?
H87A C87 H87B 108.3 . . ?
C89 C88 C93 117.3(8) . . ?
C89 C88 H88 121.3 . . ?
C93 C88 H88 121.3 . . ?
C88 C89 C90 123.0(8) . . ?
C88 C89 H89 118.5 . . ?
C90 C89 H89 118.5 . . ?
C91 C90 C89 119.9(9) . . ?
C91 C90 C94 118.0(9) . . ?
C89 C90 C94 122.1(9) . . ?
C90 C91 C92 119.8(9) . . ?
C90 C91 H91 120.1 . . ?
C92 C91 H91 120.1 . . ?
C93 C92 C91 118.5(9) . . ?
C93 C92 H92 120.7 . . ?
C91 C92 H92 120.7 . . ?
C92 C93 C88 121.5(10) . . ?
C92 C93 H93 119.3 . . ?
C88 C93 H93 119.3 . . ?
H94D C94A H94E 109.5 . . ?
H94D C94A H94F 109.5 . . ?
H94E C94A H94F 109.5 . . ?

loop_
_geom_bond_atom_site_label_1
_geom_bond_atom_site_label_2
_geom_bond_distance
_geom_bond_site_symmetry_2
_geom_bond_publ_flag
Mn1 C82 1.775(5) . ?
Mn1 C83 1.779(5) . ?
Mn1 C81 1.787(5) . ?
Mn1 C80 1.795(5) . ?
Mn1 Ge3 2.3347(8) . ?
Ge1 Ge6 2.5465(6) . ?
Ge1 Ge7 2.5495(6) . ?
Ge1 Ge3 2.5875(6) . ?
Ge1 Ge2 2.8272(6) . ?
Ge1 Ge8 2.8417(6) . ?
Ge2 Ge7 2.5388(6) . ?
Ge2 Ge10 2.5598(6) . ?
Ge2 Ge3 2.5818(6) . ?
Ge2 Ge5 2.8714(7) . ?
Ge3 Ge5 2.5640(6) . ?
Ge3 Ge8 2.5653(6) . ?
Ge4 Ge5 2.5428(6) . ?
Ge4 Ge8 2.5548(6) . ?
Ge4 Ge9 2.5628(7) . ?
Ge4 Ge6 2.7572(7) . ?
Ge4 Ge10 2.7640(7) . ?
Ge5 Ge10 2.5431(7) . ?
Ge5 Ge8 2.8769(7) . ?
Ge6 Ge8 2.5374(7) . ?
Ge6 Ge9 2.5756(7) . ?
Ge6 Ge7 2.7691(7) . ?
Ge7 Ge9 2.5877(7) . ?
Ge7 Ge10 2.7857(7) . ?
Ge9 Ge10 2.5710(7) . ?
K1 O2 2.725(3) . ?
K1 O5 2.777(3) . ?
K1 O4 2.807(3) . ?
K1 O3 2.823(3) . ?
K1 O1 2.851(3) . ?
K1 O6 2.861(3) . ?
K1 N1 3.012(4) . ?
K1 N2 3.021(4) . ?
K2 O11 2.751(3) . ?
K2 O7 2.809(3) . ?
K2 O10 2.813(3) . ?
K2 O9 2.831(3) . ?
K2 O8 2.838(3) . ?
K2 O12 2.847(3) . ?
K2 N3 2.923(3) . ?
K2 N4 2.938(3) . ?
K3 O15 2.746(3) . ?
K3 O18 2.815(3) . ?
K3 O16 2.824(4) . ?
K3 O17 2.847(3) . ?
K3 O13 2.848(3) . ?
K3 O14 2.851(4) . ?
K3 N6 2.970(4) . ?
K3 N5 3.013(4) . ?
N1 C5 1.456(6) . ?
N1 C6 1.461(6) . ?
N1 C3 1.471(6) . ?
N2 C9 1.449(6) . ?
N2 C11 1.459(6) . ?
N2 C1 1.464(6) . ?
N3 C20 1.457(6) . ?
N3 C24 1.459(6) . ?
N3 C25 1.468(6) . ?
N4 C35 1.454(5) . ?
N4 C34 1.464(5) . ?
N4 C28 1.464(6) . ?
N5 C48 1.440(7) . ?
N5 C41 1.452(6) . ?
N5 C85 1.468(7) . ?
N6 C40 1.428(7) . ?
N6 C49 1.473(7) . ?
N6 C38 1.474(7) . ?
O1 C4 1.409(5) . ?
O1 C2 1.414(6) . ?
O2 C7 1.420(6) . ?
O2 C17 1.421(5) . ?
O3 C16 1.408(5) . ?
O3 C18 1.414(5) . ?
O4 C10 1.394(5) . ?
O4 C13 1.423(5) . ?
O5 C14 1.401(5) . ?
O5 C8 1.416(5) . ?
O6 C12 1.413(5) . ?
O6 C15 1.421(5) . ?
O7 C21 1.418(5) . ?
O7 C30 1.420(5) . ?
O8 C32 1.421(5) . ?
O8 C22 1.423(5) . ?
O9 C23 1.419(5) . ?
O9 C33 1.419(5) . ?
O10 C19 1.416(5) . ?
O10 C36 1.419(5) . ?
O11 C26 1.404(5) . ?
O11 C31 1.411(5) . ?
O12 C27 1.415(5) . ?
O12 C29 1.418(5) . ?
O13 C70 1.413(6) . ?
O13 C43 1.423(6) . ?
O14 C87 1.393(6) . ?
O14 C37 1.413(6) . ?
O15 C46 1.381(6) . ?
O15 C44 1.452(6) . ?
O16 C86 1.397(6) . ?
O16 C42 1.399(6) . ?
O17 C50 1.385(6) . ?
O17 C47 1.445(6) . ?
O18 C39 1.392(7) . ?
O18 C45 1.437(6) . ?
O20 C80 1.156(6) . ?
O21 C81 1.167(6) . ?
O22 C83 1.165(6) . ?
O23 C82 1.158(6) . ?
C1 C18 1.486(7) . ?
C1 H1A 0.9900 . ?
C1 H1B 0.9900 . ?
C2 C13 1.467(7) . ?
C2 H2A 0.9900 . ?
C2 H2B 0.9900 . ?
C3 C8 1.495(7) . ?
C3 H3A 0.9900 . ?
C3 H3B 0.9900 . ?
C4 C9 1.504(7) . ?
C4 H4A 0.9900 . ?
C4 H4B 0.9900 . ?
C5 C12 1.493(7) . ?
C5 H5A 0.9900 . ?
C5 H5B 0.9900 . ?
C6 C10 1.495(7) . ?
C6 H6A 0.9900 . ?
C6 H6B 0.9900 . ?
C7 C15 1.468(7) . ?
C7 H7A 0.9900 . ?
C7 H7B 0.9900 . ?
C8 H8A 0.9900 . ?
C8 H8B 0.9900 . ?
C9 H9A 0.9900 . ?
C9 H9B 0.9900 . ?
C10 H10A 0.9900 . ?
C10 H10B 0.9900 . ?
C11 C17 1.497(7) . ?
C11 H11A 0.9900 . ?
C11 H11B 0.9900 . ?
C12 H12A 0.9900 . ?
C12 H12B 0.9900 . ?
C13 H13A 0.9900 . ?
C13 H13B 0.9900 . ?
C14 C16 1.482(6) . ?
C14 H14A 0.9900 . ?
C14 H14B 0.9900 . ?
C15 H15A 0.9900 . ?
C15 H15B 0.9900 . ?
C16 H16A 0.9900 . ?
C16 H16B 0.9900 . ?
C17 H17A 0.9900 . ?
C17 H17B 0.9900 . ?
C18 H18A 0.9900 . ?
C18 H18B 0.9900 . ?
C19 C21 1.496(6) . ?
C19 H19A 0.9900 . ?
C19 H19B 0.9900 . ?
C20 C30 1.497(7) . ?
C20 H20A 0.9900 . ?
C20 H20B 0.9900 . ?
C21 H21A 0.9900 . ?
C21 H21B 0.9900 . ?
C22 C26 1.481(7) . ?
C22 H22A 0.9900 . ?
C22 H22B 0.9900 . ?
C23 C29 1.482(6) . ?
C23 H23A 0.9900 . ?
C23 H23B 0.9900 . ?
C24 C33 1.501(6) . ?
C24 H24A 0.9900 . ?
C24 H24B 0.9900 . ?
C25 C32 1.499(6) . ?
C25 H25A 0.9900 . ?
C25 H25B 0.9900 . ?
C26 H26A 0.9900 . ?
C26 H26B 0.9900 . ?
C27 C35 1.489(6) . ?
C27 H27A 0.9900 . ?
C27 H27B 0.9900 . ?
C28 C36 1.501(6) . ?
C28 H28A 0.9900 . ?
C28 H28B 0.9900 . ?
C29 H29A 0.9900 . ?
C29 H29B 0.9900 . ?
C30 H30A 0.9900 . ?
C30 H30B 0.9900 . ?
C31 C34 1.489(7) . ?
C31 H31A 0.9900 . ?
C31 H31B 0.9900 . ?
C32 H32A 0.9900 . ?
C32 H32B 0.9900 . ?
C33 H33A 0.9900 . ?
C33 H33B 0.9900 . ?
C34 H34A 0.9900 . ?
C34 H34B 0.9900 . ?
C35 H35A 0.9900 . ?
C35 H35B 0.9900 . ?
C36 H36A 0.9900 . ?
C36 H36B 0.9900 . ?
C37 C40 1.454(8) . ?
C37 H37A 0.9900 . ?
C37 H37B 0.9900 . ?
C38 C46 1.492(8) . ?
C38 H38A 0.9900 . ?
C38 H38B 0.9900 . ?
C39 C49 1.503(8) . ?
C39 H39A 0.9900 . ?
C39 H39B 0.9900 . ?
C40 H40A 0.9900 . ?
C40 H40B 0.9900 . ?
C41 C47 1.504(7) . ?
C41 H41A 0.9900 . ?
C41 H41B 0.9900 . ?
C42 C87 1.480(7) . ?
C42 H42A 0.9900 . ?
C42 H42B 0.9900 . ?
C43 C48 1.511(8) . ?
C43 H43A 0.9900 . ?
C43 H43B 0.9900 . ?
C44 C70 1.450(7) . ?
C44 H44A 0.9900 . ?
C44 H44B 0.9900 . ?
C45 C50 1.489(7) . ?
C45 H45A 0.9900 . ?
C45 H45B 0.9900 . ?
C46 H46A 0.9900 . ?
C46 H46B 0.9900 . ?
C47 H47A 0.9900 . ?
C47 H47B 0.9900 . ?
C48 H48A 0.9900 . ?
C48 H48B 0.9900 . ?
C49 H49A 0.9900 . ?
C49 H49B 0.9900 . ?
C50 H50A 0.9900 . ?
C50 H50B 0.9900 . ?
C70 H70A 0.9900 . ?
C70 H70B 0.9900 . ?
C85 C86 1.475(8) . ?
C85 H85A 0.9900 . ?
C85 H85B 0.9900 . ?
C86 H86A 0.9900 . ?
C86 H86B 0.9900 . ?
C87 H87A 0.9900 . ?
C87 H87B 0.9900 . ?
C88 C89 1.334(10) . ?
C88 C93 1.376(11) . ?
C88 H88 0.9500 . ?
C89 C90 1.375(9) . ?
C89 H89 0.9500 . ?
C90 C91 1.319(11) . ?
C90 C94 1.461(13) . ?
C91 C92 1.405(14) . ?
C91 H91 0.9500 . ?
C92 C93 1.369(13) . ?
C92 H92 0.9500 . ?
C93 H93 0.9500 . ?
C94 H94A 0.9800 . ?
C94 H94B 0.9800 . ?
C94 H94C 0.9800 . ?
C94A H94D 0.9800 . ?
C94A H94E 0.9800 . ?
C94A H94F 0.9800 . ?
